data_2004470
loop_
_publ_author_name
'Theron, M.'
'Purcell, W.'
'Basson, S. S.'

_publ_section_title
;
 (\h^4^-Cycloocta-1,5-diene)(2-pyridinethiolato
 <i>N</i>-oxide-\k<i>O</i>,\k<i>S</i>)iridium(I)
;
_journal_issue 2
_journal_name_full 'Acta Crystallographica Section C'
_journal_page_first 336
_journal_page_last 338
_journal_paper_doi 10.1107/S0108270195008729
_journal_volume 52
_journal_year 1996
_chemical_formula_sum 'C13 H16 Ir N O S'
_chemical_formula_weight 426.53
_space_group_IT_number 14
_symmetry_cell_setting monoclinic
_symmetry_space_group_name_Hall '-P 2yn'
_symmetry_space_group_name_H-M 'P 1 21/n 1'
_atom_type_scat_source 'Cromer & Mann (1968)'
_cell_angle_alpha 90
_cell_angle_beta 92.31(2)
_cell_angle_gamma 90
_cell_formula_units_Z 4
_cell_length_a 10.631(2)
_cell_length_b 10.840(2)
_cell_length_c 11.080(2)
_cell_measurement_reflns_used 24
_cell_measurement_temperature 298
_cell_measurement_theta_max 17
_cell_measurement_theta_min 16
_cell_volume 1275.8(4)
_computing_cell_refinement 'XTL/XTLE Structure Determination System'
_computing_data_collection 'XTL/XTLE Structure Determination System (Syntex, 1976)'
_computing_data_reduction 'PROFIT (Streltzov & Zavodnik, 1989)'
_computing_molecular_graphics 'ORTEPII (Johnson, 1976)'
_computing_publication_material 'Word for Windows'
_computing_structure_refinement 'SHELX76, SHELXS86'
_computing_structure_solution 'SHELX76 (Sheldrick, 1976), SHELXS86 (Sheldrick, 1985)'
_diffrn_measurement_device 'Syntex P-1'
_diffrn_measurement_method '\q/2\q scans'
_diffrn_radiation_type MoK\a
_diffrn_radiation_wavelength 0.71073
_diffrn_reflns_limit_h_max 12
_diffrn_reflns_limit_h_min -12
_diffrn_reflns_limit_k_max 12
_diffrn_reflns_limit_k_min 0
_diffrn_reflns_limit_l_max 13
_diffrn_reflns_limit_l_min 0
_diffrn_reflns_number 1589
_diffrn_reflns_theta_max 27
_diffrn_standards_decay_% 0
_diffrn_standards_interval_time 60
_diffrn_standards_number 3
_exptl_absorpt_coefficient_mu 10.6
_exptl_absorpt_correction_T_max 1.000
_exptl_absorpt_correction_T_min 0.766
_exptl_absorpt_correction_type 'empirical, \DF (Akselrud, Grin, Zavalii, Pecharsky & Fundamunsky, 1989)'
_exptl_crystal_colour yellow
_exptl_crystal_density_diffrn 2.220
_exptl_crystal_density_meas 2.2
_exptl_crystal_density_method 'flotation in thallium formate'
_exptl_crystal_description prismatic
_exptl_crystal_size_max 0.20
_exptl_crystal_size_mid 0.20
_exptl_crystal_size_min 0.18
_refine_diff_density_max 1.5
_refine_diff_density_min -1.1
_refine_ls_extinction_method none
_refine_ls_goodness_of_fit_obs 0.77
_refine_ls_hydrogen_treatment 'H atoms calculated, overall isotropic displacement parameter refined'
_refine_ls_number_parameters 155
_refine_ls_number_reflns 1531
_refine_ls_R_factor_obs 0.038
_refine_ls_shift/esd_max 0.097
_refine_ls_structure_factor_coef F
_refine_ls_weighting_scheme unit
_refine_ls_wR_factor_obs 0.038
_reflns_number_observed 1531
_reflns_number_total 1589
_reflns_observed_criterion I>3\s(I)
_cod_data_source_file bk1135.cif
_cod_data_source_block bk1135a
_cod_depositor_comments
;
The following automatic conversions were performed:

'_refine_ls_weighting_scheme' value ' unit' changed to 'unit'
according to /home/saulius/struct/CIF-dictionaries/cif_core.dic
dictionary named 'cif_core.dic' version 2.4.1 from 2010-06-29.

Automatic conversion script
Id: cif_fix_values 1715 2011-07-08 13:25:40Z adriana 
;
_cod_original_cell_volume 1275.8(6)
_cod_original_sg_symbol_H-M 'P 21/n'
_cod_database_code 2004470

loop_
_symmetry_equiv_pos_as_xyz
x,y,z
-x,-y,-z
1/2+x,1/2-y,1/2+z
-1/2-x,-1/2+y,-1/2-z

loop_
_atom_site_label
_atom_site_fract_x
_atom_site_fract_y
_atom_site_fract_z
_atom_site_U_iso_or_equiv
Ir(1) .54007(5) .24284(5) .72188(4) .0370(3)
S(1) .4315(4) .1294(3) .5805(3) .0440(10)
O(1) .4964(9) .1036(8) .8354(8) .039(2)
N(1) .4248(10) .0103(10) .7903(10) .037(3)
C(1) .3867(13) .0096(13) .6705(13) .042(3)
C(3) .2880(15) -0.1853(14) .7057(14) .058(4)
C(6) .6942(15) .2996(14) .8363(11) .048(3)
C(5) .3980(14) -.0824(13) .8672(13) .049(4)
C(11) .6267(19) .3514(16) .5956(16) .073(5)
C(10) .5174(18) .4109(13) .6266(12) .054(4)
C(2) .3166(14) -.0903(14) .6276(13) .048(4)
C(7) .5882(17) .3632(14) .8680(14) .058(4)
C(4) .3301(15) -0.1808(14) .8255(14) .054(4)
C(8) .563(2) .4964(16) .8424(14) .074(5)
C(13) .8019(16) .3579(18) .7660(14) .067(5)
C(9) .521(3) .5204(15) .7153(15) .090(7)
C(12) .7594(19) .393(2) .6366(16) .087(6)
H(2) .2746(13) -0.1159(14) .5408(13) .13(2)
H(3) .2334(15) -0.2498(14) .6507(14) .13(2)
H(4) .2966(14) -0.2651(14) .8651(14) .13(2)
H(5) .3884(14) -0.1413(13) .9449(13) .13(2)
H(81) .649(2) .5476(16) .8615(14) .13(2)
H(82) .491(2) .5280(16) .9009(14) .13(2)
H(91) .427(3) .5574(15) .7167(15) .13(2)
H(92) .583(3) .5889(15) .6799(15) .13(2)
H(121) .8249(19) .352(2) .5762(16) .13(2)
H(122) .7632(19) .492(2) .6293(16) .13(2)
H(131) .8783(16) .2925(18) .7626(14) .13(2)
H(132) .8342(16) .4401(18) .8129(14) .13(2)

loop_
_geom_angle_atom_site_label_1
_geom_angle_atom_site_label_2
_geom_angle_atom_site_label_3
_geom_angle
_geom_angle_publ_flag
S(1) Ir(1) O(1) 84.4(3) yes
O(1) Ir(1) C(6) 92.0(4) yes
O(1) Ir(1) C(11) 163.6(6) yes
S(1) Ir(1) C(10) 94.5(4) yes
C(6) Ir(1) C(10) 96.8(6) yes
S(1) Ir(1) C(7) 163.4(5) yes
C(6) Ir(1) C(7) 37.9(6) yes
C(10) Ir(1) C(7) 82.6(6) yes
Ir(1) O(1) N(1) 117.9(7) yes
O(1) N(1) C(5) 116.9(11) yes
S(1) C(1) N(1) 118.7(10) yes
N(1) C(1) C(2) 118.0(13) yes
Ir(1) C(6) C(7) 71.2(9) yes
C(7) C(6) C(13) 124(2) yes
Ir(1) C(11) C(10) 72.3(9) yes
C(10) C(11) C(12) 124(2) yes
Ir(1) C(10) C(9) 110.3(10) yes
C(1) C(2) C(3) 119.6(14) yes
Ir(1) C(7) C(8) 114.4(11) yes
C(3) C(4) C(5) 120.0(14) yes
C(6) C(13) C(12) 112.1(13) yes
C(11) C(12) C(13) 116.0(14) yes
S(1) Ir(1) C(6) 158.2(4) yes
S(1) Ir(1) C(11) 94.0(6) yes
C(6) Ir(1) C(11) 83.4(7) yes
O(1) Ir(1) C(10) 157.7(5) yes
C(11) Ir(1) C(10) 38.6(6) yes
O(1) Ir(1) C(7) 92.2(5) yes
C(11) Ir(1) C(7) 93.8(7) yes
Ir(1) S(1) C(1) 98.9(5) yes
O(1) N(1) C(1) 120.2(10) yes
C(1) N(1) C(5) 122.8(12) yes
S(1) C(1) C(2) 123.3(12) yes
C(2) C(3) C(4) 120.1(14) yes
Ir(1) C(6) C(13) 112.8(9) yes
N(1) C(5) C(4) 119.4(13) yes
Ir(1) C(11) C(12) 113.3(11) yes
Ir(1) C(10) C(11) 69.1(9) yes
C(11) C(10) C(9) 121(2) yes
C(6) C(7) C(8) 125(2) yes
C(7) C(8) C(9) 113.2(14) yes
C(10) C(9) C(8) 117.9(14) yes
Ir(1) C(7) C(6) 70.9(8) yes

loop_
_geom_bond_atom_site_label_1
_geom_bond_atom_site_label_2
_geom_bond_distance
_geom_bond_publ_flag
Ir(1) S(1) 2.270(4) yes
Ir(1) C(6) 2.122(13) yes
Ir(1) C(10) 2.114(14) yes
S(1) C(1) 1.717(14) yes
N(1) C(1) 1.37(2) yes
C(1) C(2) 1.39(2) yes
C(3) C(4) 1.39(2) yes
C(6) C(13) 1.55(2) yes
C(11) C(10) 1.38(2) yes
C(10) C(9) 1.54(2) yes
C(8) C(9) 1.48(2) yes
Ir(1) O(1) 2.031(9) yes
Ir(1) C(11) 2.07(2) yes
Ir(1) C(7) 2.125(14) yes
O(1) N(1) 1.349(13) yes
N(1) C(5) 1.36(2) yes
C(3) C(2) 1.39(2) yes
C(6) C(7) 1.38(2) yes
C(5) C(4) 1.36(2) yes
C(11) C(12) 1.53(3) yes
C(7) C(8) 1.49(2) yes
C(13) C(12) 1.53(2) yes
